data_2232203
loop_
_publ_author_name
'Zeng, Suyuan'
'Li, Lei'

_publ_section_title
;
 <i>N</i>'-[1-(4-Chlorophenyl)ethylidene]benzohydrazide
;
_journal_coeditor_code CV5164
_journal_issue 11
_journal_name_full 'Acta Crystallographica Section E'
_journal_page_first o3043
_journal_paper_doi 10.1107/S1600536811042887
_journal_volume 67
_journal_year 2011
_chemical_formula_iupac 'C15 H13 Cl N2 O'
_chemical_formula_moiety 'C15 H13 Cl N2 O'
_chemical_formula_sum 'C15 H13 Cl N2 O'
_chemical_formula_weight 272.72
_chemical_name_systematic
;
<i>N</i>'-[1-(4-Chlorophenyl)ethylidene]benzohydrazide
;
_space_group_IT_number 14
_symmetry_cell_setting monoclinic
_symmetry_space_group_name_Hall '-P 2ybc'
_symmetry_space_group_name_H-M 'P 1 21/c 1'
_atom_sites_solution_hydrogens geom
_atom_sites_solution_primary direct
_atom_sites_solution_secondary difmap
_audit_creation_method SHELXL97
_cell_angle_alpha 90.00
_cell_angle_beta 94.3880(10)
_cell_angle_gamma 90.00
_cell_formula_units_Z 4
_cell_length_a 5.0714(6)
_cell_length_b 31.430(3)
_cell_length_c 8.4128(7)
_cell_measurement_reflns_used 385
_cell_measurement_temperature 298(2)
_cell_measurement_theta_max 18.157
_cell_measurement_theta_min 2.578
_cell_volume 1337.0(2)
_computing_cell_refinement 'SAINT (Bruker, 2007)'
_computing_data_collection 'SMART (Bruker, 2007)'
_computing_data_reduction 'SAINT (Bruker, 2007)'
_computing_molecular_graphics 'SHELXTL (Sheldrick, 2008)'
_computing_publication_material 'SHELXTL (Sheldrick, 2008)'
_computing_structure_refinement 'SHELXL97 (Sheldrick, 2008)'
_computing_structure_solution 'SHELXS97 (Sheldrick, 2008)'
_diffrn_ambient_temperature 298(2)
_diffrn_measured_fraction_theta_full 0.999
_diffrn_measured_fraction_theta_max 0.999
_diffrn_measurement_device_type 'Bruker SMART APEX CCD area-etector'
_diffrn_measurement_method '\f and \w'
_diffrn_radiation_monochromator graphite
_diffrn_radiation_source 'fine-focus sealed tube'
_diffrn_radiation_type MoK\a
_diffrn_radiation_wavelength 0.71073
_diffrn_reflns_av_R_equivalents 0.1563
_diffrn_reflns_av_sigmaI/netI 0.1569
_diffrn_reflns_limit_h_max 6
_diffrn_reflns_limit_h_min -5
_diffrn_reflns_limit_k_max 37
_diffrn_reflns_limit_k_min -36
_diffrn_reflns_limit_l_max 9
_diffrn_reflns_limit_l_min -9
_diffrn_reflns_number 6717
_diffrn_reflns_theta_full 25.00
_diffrn_reflns_theta_max 25.00
_diffrn_reflns_theta_min 2.59
_exptl_absorpt_coefficient_mu 0.278
_exptl_absorpt_correction_T_max 0.9674
_exptl_absorpt_correction_T_min 0.8968
_exptl_absorpt_correction_type multi-scan
_exptl_absorpt_process_details '(SADABS; Sheldrick, 1996)'
_exptl_crystal_colour colourless
_exptl_crystal_density_diffrn 1.355
_exptl_crystal_density_method 'not measured'
_exptl_crystal_description needle
_exptl_crystal_F_000 568
_exptl_crystal_size_max 0.40
_exptl_crystal_size_mid 0.30
_exptl_crystal_size_min 0.12
_refine_diff_density_max 0.309
_refine_diff_density_min -0.235
_refine_ls_extinction_method none
_refine_ls_goodness_of_fit_ref 1.008
_refine_ls_hydrogen_treatment constr
_refine_ls_matrix_type full
_refine_ls_number_parameters 173
_refine_ls_number_reflns 2322
_refine_ls_number_restraints 0
_refine_ls_restrained_S_all 1.008
_refine_ls_R_factor_all 0.2241
_refine_ls_R_factor_gt 0.0887
_refine_ls_shift/su_max 0.000
_refine_ls_shift/su_mean 0.000
_refine_ls_structure_factor_coef Fsqd
_refine_ls_weighting_details 'calc w = 1/[\s^2^(Fo^2^)+(0.0367P)^2^] where P=(Fo^2^+2Fc^2^)/3'
_refine_ls_weighting_scheme calc
_refine_ls_wR_factor_gt 0.1760
_refine_ls_wR_factor_ref 0.2054
_reflns_number_gt 711
_reflns_number_total 2322
_reflns_threshold_expression I>2\s(I)
_cod_data_source_file cv5164.cif
_cod_data_source_block I
_cod_original_sg_symbol_H-M 'P 21/c'
_cod_database_code 2232203
_cod_database_fobs_code 2232203

loop_
_symmetry_equiv_pos_as_xyz
'x, y, z'
'-x, y+1/2, -z+1/2'
'-x, -y, -z'
'x, -y-1/2, z-1/2'

loop_
_atom_site_type_symbol
_atom_site_label
_atom_site_fract_x
_atom_site_fract_y
_atom_site_fract_z
_atom_site_U_iso_or_equiv
_atom_site_adp_type
_atom_site_calc_flag
_atom_site_refinement_flags
_atom_site_occupancy
_atom_site_symmetry_multiplicity
N N1 0.1612(9) 0.19148(16) 0.2256(5) 0.0650(15) Uani d . 1 1
H H1 0.0012 0.1841 0.1975 0.078 Uiso calc R 1 1
N N2 0.2278(10) 0.23422(17) 0.2404(6) 0.0623(14) Uani d . 1 1
O O1 0.5839(9) 0.17193(12) 0.2838(5) 0.0807(14) Uani d . 1 1
Cl Cl1 0.3944(4) 0.44187(5) 0.2883(3) 0.1218(10) Uani d . 1 1
C C1 0.3466(15) 0.1622(2) 0.2551(7) 0.0666(18) Uani d . 1 1
C C2 0.2677(14) 0.11724(19) 0.2454(9) 0.072(2) Uani d . 1 1
C C3 0.4245(14) 0.0876(2) 0.3254(8) 0.091(2) Uani d . 1 1
H H3 0.5794 0.0961 0.3833 0.109 Uiso calc R 1 1
C C4 0.354(2) 0.0454(2) 0.3206(11) 0.115(3) Uani d . 1 1
H H4 0.4591 0.0259 0.3790 0.138 Uiso calc R 1 1
C C5 0.135(2) 0.0313(3) 0.2335(14) 0.128(4) Uani d . 1 1
H H5 0.0881 0.0027 0.2317 0.154 Uiso calc R 1 1
C C6 -0.0118(16) 0.0606(3) 0.1496(12) 0.130(3) Uani d . 1 1
H H6 -0.1606 0.0520 0.0864 0.156 Uiso calc R 1 1
C C7 0.0548(14) 0.1034(2) 0.1558(9) 0.097(3) Uani d . 1 1
H H7 -0.0502 0.1228 0.0966 0.116 Uiso calc R 1 1
C C8 0.0706(13) 0.2614(2) 0.1746(8) 0.0627(17) Uani d . 1 1
C C9 -0.1756(12) 0.24969(16) 0.0768(8) 0.083(2) Uani d . 1 1
H H9A -0.1467 0.2240 0.0190 0.124 Uiso calc R 1 1
H H9B -0.2230 0.2722 0.0030 0.124 Uiso calc R 1 1
H H9C -0.3161 0.2453 0.1453 0.124 Uiso calc R 1 1
C C10 0.1404(12) 0.30593(19) 0.2013(8) 0.0571(17) Uani d . 1 1
C C11 0.3468(14) 0.3164(2) 0.3061(9) 0.088(2) Uani d . 1 1
H H11 0.4385 0.2948 0.3619 0.106 Uiso calc R 1 1
C C12 0.4259(13) 0.3580(2) 0.3330(8) 0.090(2) Uani d . 1 1
H H12 0.5711 0.3639 0.4040 0.108 Uiso calc R 1 1
C C13 0.2931(16) 0.39022(19) 0.2566(9) 0.0744(19) Uani d . 1 1
C C14 0.0872(14) 0.3808(2) 0.1543(9) 0.083(2) Uani d . 1 1
H H14 -0.0043 0.4027 0.0999 0.100 Uiso calc R 1 1
C C15 0.0069(12) 0.3392(2) 0.1273(7) 0.077(2) Uani d . 1 1
H H15 -0.1404 0.3337 0.0576 0.093 Uiso calc R 1 1

loop_
_atom_site_aniso_label
_atom_site_aniso_U_11
_atom_site_aniso_U_22
_atom_site_aniso_U_33
_atom_site_aniso_U_12
_atom_site_aniso_U_13
_atom_site_aniso_U_23
N1 0.046(3) 0.067(4) 0.079(4) 0.003(3) -0.015(3) -0.008(3)
N2 0.055(4) 0.070(4) 0.060(3) 0.001(3) -0.010(3) 0.001(3)
O1 0.063(3) 0.077(3) 0.100(4) 0.000(2) -0.009(3) 0.002(2)
Cl1 0.1365(18) 0.0779(13) 0.147(2) -0.0169(12) -0.0117(16) -0.0044(13)
C1 0.062(5) 0.072(5) 0.066(5) 0.001(5) 0.007(5) -0.001(4)
C2 0.051(5) 0.060(5) 0.106(6) 0.002(4) 0.007(5) -0.006(4)
C3 0.099(6) 0.081(5) 0.088(6) 0.012(5) -0.016(5) -0.008(5)
C4 0.142(9) 0.064(6) 0.138(8) 0.013(6) -0.001(7) 0.009(5)
C5 0.109(8) 0.072(6) 0.208(12) -0.015(6) 0.043(8) -0.014(7)
C6 0.098(7) 0.089(7) 0.201(11) -0.007(6) -0.003(7) -0.030(7)
C7 0.056(5) 0.078(5) 0.155(8) 0.011(4) -0.007(5) -0.029(5)
C8 0.039(4) 0.076(5) 0.071(5) 0.002(4) -0.009(4) -0.003(4)
C9 0.071(5) 0.079(4) 0.096(6) -0.004(4) -0.009(5) 0.014(4)
C10 0.033(4) 0.066(5) 0.070(5) 0.001(3) -0.002(4) -0.007(4)
C11 0.087(6) 0.061(5) 0.112(6) 0.011(4) -0.019(5) 0.001(4)
C12 0.085(5) 0.087(5) 0.092(6) 0.005(5) -0.035(5) -0.016(5)
C13 0.066(5) 0.068(5) 0.090(5) -0.006(4) 0.010(5) 0.006(4)
C14 0.073(5) 0.069(5) 0.105(6) -0.006(4) -0.010(5) 0.027(4)
C15 0.065(5) 0.069(5) 0.094(6) 0.004(4) -0.016(4) 0.008(4)

loop_
_atom_type_symbol
_atom_type_description
_atom_type_scat_dispersion_real
_atom_type_scat_dispersion_imag
_atom_type_scat_source
C C 0.0033 0.0016 'International Tables Vol C Tables 4.2.6.8 and 6.1.1.4'
H H 0.0000 0.0000 'International Tables Vol C Tables 4.2.6.8 and 6.1.1.4'
N N 0.0061 0.0033 'International Tables Vol C Tables 4.2.6.8 and 6.1.1.4'
O O 0.0106 0.0060 'International Tables Vol C Tables 4.2.6.8 and 6.1.1.4'
Cl Cl 0.1484 0.1585 'International Tables Vol C Tables 4.2.6.8 and 6.1.1.4'

loop_
_geom_angle_atom_site_label_1
_geom_angle_atom_site_label_2
_geom_angle_atom_site_label_3
_geom_angle
C1 N1 N2 119.4(5)
C1 N1 H1 120.3
N2 N1 H1 120.3
C8 N2 N1 118.2(5)
O1 C1 N1 121.7(6)
O1 C1 C2 120.1(6)
N1 C1 C2 118.1(6)
C7 C2 C3 117.9(6)
C7 C2 C1 123.2(7)
C3 C2 C1 118.8(7)
C2 C3 C4 120.1(7)
C2 C3 H3 120.0
C4 C3 H3 120.0
C5 C4 C3 122.3(8)
C5 C4 H4 118.9
C3 C4 H4 118.9
C6 C5 C4 116.9(9)
C6 C5 H5 121.5
C4 C5 H5 121.5
C5 C6 C7 121.4(9)
C5 C6 H6 119.3
C7 C6 H6 119.3
C2 C7 C6 121.3(7)
C2 C7 H7 119.4
C6 C7 H7 119.4
N2 C8 C10 116.3(6)
N2 C8 C9 123.3(6)
C10 C8 C9 120.4(6)
C8 C9 H9A 109.5
C8 C9 H9B 109.5
H9A C9 H9B 109.5
C8 C9 H9C 109.5
H9A C9 H9C 109.5
H9B C9 H9C 109.5
C11 C10 C15 116.1(6)
C11 C10 C8 120.0(6)
C15 C10 C8 123.9(6)
C10 C11 C12 122.4(6)
C10 C11 H11 118.8
C12 C11 H11 118.8
C13 C12 C11 120.2(6)
C13 C12 H12 119.9
C11 C12 H12 119.9
C14 C13 C12 118.6(6)
C14 C13 Cl1 121.3(6)
C12 C13 Cl1 120.1(7)
C13 C14 C15 121.4(6)
C13 C14 H14 119.3
C15 C14 H14 119.3
C10 C15 C14 121.2(6)
C10 C15 H15 119.4
C14 C15 H15 119.4

loop_
_geom_bond_atom_site_label_1
_geom_bond_atom_site_label_2
_geom_bond_distance
N1 C1 1.326(6)
N1 N2 1.388(5)
N1 H1 0.8600
N2 C8 1.266(6)
O1 C1 1.248(6)
Cl1 C13 1.717(6)
C1 C2 1.468(7)
C2 C7 1.341(8)
C2 C3 1.368(8)
C3 C4 1.374(9)
C3 H3 0.9300
C4 C5 1.357(9)
C4 H4 0.9300
C5 C6 1.350(10)
C5 H5 0.9300
C6 C7 1.385(8)
C6 H6 0.9300
C7 H7 0.9300
C8 C10 1.458(7)
C8 C9 1.488(8)
C9 H9A 0.9600
C9 H9B 0.9600
C9 H9C 0.9600
C10 C11 1.357(7)
C10 C15 1.369(7)
C11 C12 1.382(7)
C11 H11 0.9300
C12 C13 1.351(8)
C12 H12 0.9300
C13 C14 1.335(8)
C14 C15 1.383(7)
C14 H14 0.9300
C15 H15 0.9300

loop_
_geom_hbond_atom_site_label_D
_geom_hbond_atom_site_label_H
_geom_hbond_atom_site_label_A
_geom_hbond_site_symmetry_A
_geom_hbond_distance_DH
_geom_hbond_distance_HA
_geom_hbond_distance_DA
_geom_hbond_angle_DHA
N1 H1 O1 1_455 0.86 2.32 3.067(6) 145.4
C9 H9C N2 1_455 0.96 2.53 3.452(8) 161.5
C15 H15 O1 4_465 0.93 2.61 3.483(7) 157.0

loop_
_cod_related_entry_id
_cod_related_entry_database
_cod_related_entry_code
1 ChemSpider 4656708
